data_1575781
loop_
_publ_author_name
'Liang, Gang'
'Chen, De-Jian'
'Long, Zhu-Jun'
'Zhuo, Hao'
'Zhong, Xiao-Feng'
'Chen, Xiong-Hai'
'Shao, Huai-Yu'
'Mo, Zong-Wen'
'Chen, Xiao-Ming'

_publ_section_title
;
 Efficient capture of trace benzene vapor by metal-organic frameworks
 modified with macrocyclic pyridyl ligands.
;
_journal_issue 42
_journal_name_full 'Chemical science'
_journal_page_first 19867
_journal_page_last 19875
_journal_paper_doi 10.1039/d5sc05093f
_journal_volume 16
_journal_year 2025
_chemical_formula_moiety 'C84 H45 Fe3 N9 O13, 6(C4.5 H4.5), [+ solvents]'
_chemical_formula_sum 'C99 H60 Fe3 N9 O13'
_chemical_formula_weight 1751.11
_space_group_crystal_system hexagonal
_space_group_IT_number 187
_space_group_name_Hall 'P -6 2'
_space_group_name_H-M_alt 'P -6 m 2'
_atom_sites_solution_hydrogens mixed
_atom_sites_solution_primary dual
_audit_creation_date 2025-02-15
_audit_creation_method
;
Olex2 1.3
(compiled 2020.11.12 svn.r5f609507 for OlexSys, GUI svn.r6408)
;
_audit_update_record
;
2025-03-14 deposited with the CCDC.	2025-09-16 downloaded from the CCDC.
;
_cell_angle_alpha 90
_cell_angle_beta 90
_cell_angle_gamma 120
_cell_formula_units_Z 1
_cell_length_a 19.1879(7)
_cell_length_b 19.1879(7)
_cell_length_c 11.9176(5)
_cell_measurement_reflns_used 3441
_cell_measurement_temperature 150.00(13)
_cell_measurement_theta_max 72.9000
_cell_measurement_theta_min 4.5420
_cell_volume 3799.9(3)
_computing_cell_refinement 'CrysAlisPro 1.171.40.81a (Rigaku OD, 2020)'
_computing_data_collection 'CrysAlisPro 1.171.40.81a (Rigaku OD, 2020)'
_computing_data_reduction 'CrysAlisPro 1.171.40.81a (Rigaku OD, 2020)'
_computing_molecular_graphics 'Olex2 1.3 (Dolomanov et al., 2009)'
_computing_publication_material 'Olex2 1.3 (Dolomanov et al., 2009)'
_computing_structure_refinement 'SHELXL 2018/3 (Sheldrick, 2015)'
_computing_structure_solution 'SHELXT 2018/2 (Sheldrick, 2018)'
_diffrn_ambient_environment N~2~
_diffrn_ambient_temperature 150.00(13)
_diffrn_detector 'Hybrid Pixel Array Detector'
_diffrn_detector_area_resol_mean 10.0000
_diffrn_detector_type HyPix
_diffrn_measured_fraction_theta_full 0.977
_diffrn_measured_fraction_theta_max 0.964
_diffrn_measurement_details
;
List of Runs (angles in degrees, time in seconds):

  # Type    Start    End  Width  t~exp~   \w     \q     \k     \f   Frames
#--------------------------------------------------------------------------
  1  \w    -24.00  24.00   0.50   13.07    --   48.37 -12.00-120.00   96
  2  \w    -84.00 -24.00   0.50   52.29    --  -91.75 119.00 153.00  120
  3  \w   -137.00 -78.00   0.50   52.29    --  -91.75-121.00 148.00  118
  4  \w    103.00 170.00   0.50   52.29    --  109.07 124.00 128.00  134
  5  \w     40.00 109.00   0.50   52.29    --  109.07-121.00 148.00  138
  6  \w     42.00  96.00   0.50   52.29    --  109.07 -99.00 -90.00  108
  7  \w     37.00  63.00   0.50   52.29    --  109.07 -57.00 -90.00   52
  8  \w     84.00 110.00   0.50   52.29    --  109.07-125.00 120.00   52
  9  \w     44.00  70.00   0.50   52.29    --  109.07-125.00 120.00   52
;
_diffrn_measurement_device 'four-circle diffractometer'
_diffrn_measurement_device_type 'XtaLAB Synergy, Dualflex, HyPix'
_diffrn_measurement_method '\w scans'
_diffrn_orient_matrix_type 'CrysAlisPro convention (1999,Acta A55,543-557)'
_diffrn_orient_matrix_UB_11 -0.0584658000
_diffrn_orient_matrix_UB_12 0.0322031000
_diffrn_orient_matrix_UB_13 0.0169173000
_diffrn_orient_matrix_UB_21 0.0707301000
_diffrn_orient_matrix_UB_22 0.0868275000
_diffrn_orient_matrix_UB_23 -0.0111029000
_diffrn_orient_matrix_UB_31 -0.0139412000
_diffrn_orient_matrix_UB_32 -0.0034875000
_diffrn_orient_matrix_UB_33 -0.1276364000
_diffrn_radiation_monochromator mirror
_diffrn_radiation_probe x-ray
_diffrn_radiation_type 'Cu K\a'
_diffrn_radiation_wavelength 1.54184
_diffrn_reflns_av_R_equivalents 0.1109
_diffrn_reflns_av_unetI/netI 0.0685
_diffrn_reflns_Laue_measured_fraction_full 0.977
_diffrn_reflns_Laue_measured_fraction_max 0.964
_diffrn_reflns_limit_h_max 20
_diffrn_reflns_limit_h_min -23
_diffrn_reflns_limit_k_max 21
_diffrn_reflns_limit_k_min -22
_diffrn_reflns_limit_l_max 8
_diffrn_reflns_limit_l_min -14
_diffrn_reflns_number 11221
_diffrn_reflns_point_group_measured_fraction_full 0.917
_diffrn_reflns_point_group_measured_fraction_max 0.890
_diffrn_reflns_theta_full 67.684
_diffrn_reflns_theta_max 77.574
_diffrn_reflns_theta_min 4.566
_diffrn_source 'micro-focus sealed X-ray tube'
_diffrn_source_type 'PhotonJet (Cu) X-ray Source'
_exptl_absorpt_coefficient_mu 2.591
_exptl_absorpt_correction_T_max 1.00000
_exptl_absorpt_correction_T_min 0.12628
_exptl_absorpt_correction_type multi-scan
_exptl_absorpt_process_details
;
CrysAlisPro 1.171.40.81a (Rigaku Oxford Diffraction, 2020)
Empirical absorption correction using spherical harmonics,
implemented in SCALE3 ABSPACK scaling algorithm.
;
_exptl_crystal_density_diffrn 0.765
_exptl_crystal_description block
_exptl_crystal_F_000 899
_exptl_crystal_size_max 0.2
_exptl_crystal_size_mid 0.2
_exptl_crystal_size_min 0.1
_refine_diff_density_max 1.365
_refine_diff_density_min -0.909
_refine_diff_density_rms 0.079
_refine_ls_abs_structure_details
;
 Refined as an inversion twin.
;
_refine_ls_abs_structure_Flack 0.36(2)
_refine_ls_extinction_method none
_refine_ls_goodness_of_fit_ref 1.263
_refine_ls_hydrogen_treatment constr
_refine_ls_matrix_type full
_refine_ls_number_parameters 158
_refine_ls_number_reflns 2755
_refine_ls_number_restraints 74
_refine_ls_restrained_S_all 1.295
_refine_ls_R_factor_all 0.1184
_refine_ls_R_factor_gt 0.1041
_refine_ls_shift/su_max 0.004
_refine_ls_shift/su_mean 0.000
_refine_ls_structure_factor_coef Fsqd
_refine_ls_weighting_details 'w=1/[\s^2^(Fo^2^)+(0.2000P)^2^] where P=(Fo^2^+2Fc^2^)/3'
_refine_ls_weighting_scheme calc
_refine_ls_wR_factor_gt 0.2887
_refine_ls_wR_factor_ref 0.3106
_reflns_Friedel_coverage 0.756
_reflns_Friedel_fraction_full 0.850
_reflns_Friedel_fraction_max 0.807
_reflns_number_gt 2174
_reflns_number_total 2755
_reflns_threshold_expression 'I > 2\s(I)'
_cod_data_source_file d5sc05093f2.cif
_cod_data_source_block C6H6@WYU-107
_cod_depositor_comments 'Adding full bibliography for 1575776--1575784.cif.'
_cod_database_code 1575781
_shelx_shelxl_version_number 2018/3
_shelx_space_group_comment
;
The symmetry employed for this shelxl refinement is uniquely defined
by the following loop, which should always be used as a source of
symmetry information in preference to the above space-group names.
They are only intended as comments.
;
_shelx_estimated_absorpt_t_max 0.782
_shelx_estimated_absorpt_t_min 0.625
_reflns_odcompleteness_completeness 97.68
_reflns_odcompleteness_iscentric 1
_reflns_odcompleteness_theta 66.97
_olex2_refinement_description
;
1. Twinned data refinement
 Scales: 0.63626
 0.36374
2. Restrained distances
 C7-C8_$1
 1.39 with sigma of 0.02
 C35B-C31B
 1.39 with sigma of 0.02
 C7-C8
 2.8 with sigma of 0.02
 C31B-C35B_$3
 2.8 with sigma of 0.02
 C6-C5
 1.4 with sigma of 0.002
 C7-C7_$2
 2.3 with sigma of 0.01
 C8_$1-C7
 1.39 with sigma of 0.002
 C31B-C35B
 1.39 with sigma of 0.02
 C35B_$3-C35B_$4
 2.3 with sigma of 0.02
 C35B_$3-C31B
 2.8 with sigma of 0.02
3. Restrained planarity
 C31B, C31B_$4, C35B_$4, C35B, C31B_$3, C35B_$3
 with sigma of 0.1
4. Rigid bond restraints
 C31B, C35B
 with sigma for 1-2 distances of 0.01 and sigma for 1-3 distances of 0.01
5. Uiso/Uaniso restraints and constraints
C31B \\sim C35B: within 3.8A with sigma of 0.01 and sigma for terminal atoms of
0.02 within 3.8A
C31B \\sim C31B \\sim C31B: within 2A with sigma of 0.01 and sigma for terminal
atoms of 0.02 within 2A
C35B \\sim C31B: within 3.8A with sigma of 0.01 and sigma for terminal atoms of
0.02 within 3.8A
C5 \\sim C6: within 3.8A with sigma of 0.01 and sigma for terminal atoms of
0.02 within 3.8A
C7 \\sim C8: within 3.8A with sigma of 0.01 and sigma for terminal atoms of
0.02 within 3.8A
Uanis(C35B) \\sim Ueq, Uanis(C31B) \\sim Ueq: with sigma of 0.01 and sigma for
terminal atoms of 0.02
Uanis(C31B) \\sim Ueq, Uanis(C35B) \\sim Ueq: with sigma of 0.01 and sigma for
terminal atoms of 0.02
Uanis(C7) \\sim Ueq, Uanis(C8) \\sim Ueq, Uanis(C7) \\sim Ueq: with sigma of
0.1 and sigma for terminal atoms of 0.2
Uanis(N003) \\sim Ueq, Uanis(C9) \\sim Ueq, Uanis(C00G) \\sim Ueq: with sigma
of 0.1 and sigma for terminal atoms of 0.2
Uanis(C9) \\sim Ueq, Uanis(C00G) \\sim Ueq, Uanis(N003) \\sim Ueq: with sigma
of 0.01 and sigma for terminal atoms of 0.02
6. Others
 Fixed Sof: H002(0.083333) C0(0.5) H0(0.5) C2(0.5) H2(0.5) C3(0.5) H3(0.5)
 C4(0.5) H4(0.5) C7(0.125) H7(0.125) C8(0.125) H8(0.125) C31B(0.125)
 H31B(0.125) C35B(0.125) H35B(0.125)
7.a Riding coordinates:
 C0(H0), C2(H2), C3(H3), C4(H4), C5(H5), C6(H6), C7(H7), C8(H8), C31B(H31B),
 C35B(H35B)
7.b Ternary CH refined with riding coordinates:
 O002(H002), C00B(H00B)
7.c Aromatic/amide H refined with riding coordinates:
 C9(H9), C00F(H00F), C00G(H00G)
;
_smtbx_masks_void_probe_radius 1.2
_smtbx_masks_void_truncation_radius 1.2
_olex2_submission_special_instructions 'No special instructions were received'
_oxdiff_exptl_absorpt_empirical_details
;
Empirical correction (ABSPACK) includes:
- Absorption correction using spherical harmonics
- Frame scaling
;
_oxdiff_exptl_absorpt_empirical_full_max 6.493
_oxdiff_exptl_absorpt_empirical_full_min 0.243

loop_
_space_group_symop_operation_xyz
'x, y, z'
'-y, x-y, z'
'-x+y, -x, z'
'x, y, -z'
'-y, x-y, -z'
'-x+y, -x, -z'
'-y, -x, z'
'-x+y, y, z'
'x, x-y, z'
'-y, -x, -z'
'-x+y, y, -z'
'x, x-y, -z'

loop_
_atom_site_label
_atom_site_type_symbol
_atom_site_fract_x
_atom_site_fract_y
_atom_site_fract_z
_atom_site_U_iso_or_equiv
_atom_site_adp_type
_atom_site_occupancy
_atom_site_site_symmetry_order
_atom_site_calc_flag
_atom_site_refinement_flags_posn
_atom_site_refinement_flags_adp
_atom_site_refinement_flags_occupancy
_atom_site_disorder_assembly
_atom_site_disorder_group
Fe01 Fe 0.39194(6) 0.60806(6) 0.500000 0.0490(6) Uani 1 4 d S T P . .
O002 O 0.333333 0.666667 0.500000 0.068(5) Uani 1 12 d S T P . .
H002 H 0.333333 0.666667 0.582231 0.103 Uiso 0.5 6 calc R U P . .
N003 N 0.4553(5) 0.5447(5) 0.500000 0.060(3) Uani 1 4 d S TU P . .
O004 O 0.4704(5) 0.6784(5) 0.6219(8) 0.081(2) Uani 1 1 d . . . . .
C005 C 0.5627(8) 0.7814(4) 0.7300(11) 0.066(3) Uani 1 2 d S T P . .
C9 C 0.5843(12) 0.5392(8) 0.500000 0.087(4) Uani 1 2 d S TU P . .
H9 H 0.640237 0.567625 0.500000 0.104 Uiso 1 2 calc R U P . .
C007 C 0.4969(7) 0.7484(3) 0.6536(10) 0.055(2) Uani 1 2 d S T P A .
C008 C 0.9177(6) 0.9588(3) 0.9410(9) 0.0473(19) Uani 1 2 d S T P . .
C009 C 0.7741(9) 0.8871(5) 0.9380(13) 0.074(3) Uani 1 2 d S T P . .
C00A C 0.666667 0.333333 0.500000 0.064(8) Uani 1 12 d S T P . .
C00B C 1.000000 1.000000 0.8914(15) 0.043(3) Uani 1 6 d S T P . .
H00B H 1.000000 1.000000 0.809144 0.052 Uiso 1 6 calc R U P . .
C00C C 0.5423(6) 0.4577(6) 0.500000 0.080(6) Uani 1 4 d S T P . .
N2 N 0.5420(9) 0.3326(9) 0.500000 0.093(4) Uani 1 2 d S T P . .
C00E C 0.5881(5) 0.4119(5) 0.500000 0.100(9) Uani 1 4 d S T P . .
C00F C 0.8436(7) 0.9218(4) 0.8857(10) 0.059(3) Uani 1 2 d S T P . .
H00F H 0.843537 0.921769 0.807708 0.070 Uiso 1 2 calc R U P . .
C00G C 0.5392(8) 0.5795(10) 0.500000 0.074(3) Uani 1 2 d S TU P . .
H00G H 0.568789 0.635429 0.500000 0.089 Uiso 1 2 calc R U P . .
C1 C 0.5856(12) 0.2928(6) 0.500000 0.087(7) Uani 1 4 d S T P . .
C00I C 0.6986(7) 0.8493(3) 0.8732(11) 0.065(3) Uani 1 2 d S T P . .
C0 C 0.6129(14) 0.7438(13) 0.7383(18) 0.063(4) Uani 0.5 1 d . . P A 2
H0 H 0.601118 0.698175 0.696661 0.075 Uiso 0.5 1 d R U P A 2
C2 C 0.6795(18) 0.7807(13) 0.803(3) 0.091(8) Uani 0.5 1 d . . P A 2
H2 H 0.714739 0.760678 0.804650 0.109 Uiso 0.5 1 d R U P A 2
C3 C 0.5800(12) 0.7368(9) 0.800(2) 0.062(5) Uani 0.5 1 d . . P A 1
H3 H 0.547936 0.681039 0.798732 0.074 Uiso 0.5 1 d R U P A 1
C4 C 0.6453(16) 0.7745(15) 0.874(2) 0.078(6) Uani 0.5 1 d . . P A 1
H4 H 0.648662 0.728205 0.901294 0.094 Uiso 0.5 1 d R U P A 1
C5 C 0.376(3) 0.624(3) 1.000000 0.35(7) Uani 1 4 d DS TU P . .
H5 H 0.403724 0.596280 1.000000 0.417 Uiso 1 4 d R U P . .
C6 C 0.355(3) 0.645(3) 0.897(4) 0.35(7) Uani 1 2 d DS TU P . .
H6 H 0.371365 0.628630 0.828152 0.416 Uiso 1 2 d R U P . .
C7 C 0.9600(2) 0.9201(5) 0.500000 0.52(14) Uani 0.5 4 d DS TU P . .
H7 H 0.932049 0.864100 0.500000 0.628 Uiso 0.5 4 d R U P . .
C8 C 1.0435(2) 1.0870(5) 0.500000 0.52(14) Uani 0.5 4 d DS TU P . .
H8 H 1.071474 1.142940 0.500000 0.628 Uiso 0.5 4 d R U P . .
C31B C 0.6226(7) 0.3774(7) 0.80(2) 0.35(2) Uani 0.25 2 d DS TU P B 2
H31B H 0.594609 0.405390 0.796586 0.417 Uiso 0.25 2 d R U P B 2
C35B C 0.5867(10) 0.2934(5) 0.80(2) 0.35(2) Uani 0.25 2 d DS TU P B 2
H35B H 0.530739 0.265370 0.796631 0.417 Uiso 0.25 2 d R U P B 2

loop_
_atom_site_aniso_label
_atom_site_aniso_U_11
_atom_site_aniso_U_22
_atom_site_aniso_U_33
_atom_site_aniso_U_23
_atom_site_aniso_U_13
_atom_site_aniso_U_12
Fe01 0.0246(7) 0.0246(7) 0.0961(14) 0.000 0.000 0.0110(8)
O002 0.047(7) 0.047(7) 0.111(14) 0.000 0.000 0.024(3)
N003 0.025(3) 0.025(3) 0.089(7) 0.000 0.000 -0.019(4)
O004 0.059(4) 0.063(4) 0.132(5) -0.020(4) -0.032(4) 0.038(3)
C005 0.051(6) 0.042(4) 0.108(8) -0.011(3) -0.021(6) 0.026(3)
C9 0.090(9) 0.023(5) 0.159(10) 0.000 0.000 0.038(6)
C007 0.039(5) 0.040(4) 0.086(6) -0.005(2) -0.009(4) 0.019(3)
C008 0.027(5) 0.032(3) 0.080(5) -0.0003(19) -0.001(4) 0.014(2)
C009 0.053(8) 0.073(7) 0.089(7) 0.002(3) 0.004(6) 0.026(4)
C00A 0.014(6) 0.014(6) 0.16(3) 0.000 0.000 0.007(3)
C00B 0.022(4) 0.022(4) 0.085(9) 0.000 0.000 0.011(2)
C00C 0.035(6) 0.035(6) 0.172(18) 0.000 0.000 0.020(7)
N2 0.053(7) 0.062(9) 0.178(13) 0.000 0.000 0.038(7)
C00E 0.015(4) 0.015(4) 0.27(3) 0.000 0.000 0.006(5)
C00F 0.039(6) 0.048(4) 0.087(7) -0.005(2) -0.009(5) 0.020(3)
C00G 0.030(5) 0.071(7) 0.144(9) 0.000 0.000 0.041(5)
C1 0.049(11) 0.020(5) 0.20(2) 0.000 0.000 0.025(5)
C00I 0.032(5) 0.053(5) 0.103(8) -0.005(2) -0.009(5) 0.016(3)
C0 0.057(10) 0.065(11) 0.079(10) -0.014(8) -0.008(9) 0.040(9)
C2 0.092(17) 0.041(10) 0.16(2) -0.041(13) -0.035(16) 0.052(12)
C3 0.043(9) 0.026(6) 0.108(13) -0.002(7) -0.038(10) 0.012(6)
C4 0.073(14) 0.068(13) 0.102(13) 0.030(10) -0.006(11) 0.041(12)
C5 0.39(9) 0.39(9) 0.19(2) 0.000 0.000 0.13(10)
C6 0.39(9) 0.39(9) 0.19(2) -0.001(9) 0.001(9) 0.13(10)
C7 0.52(16) 0.53(14) 0.53(16) 0.000 0.000 0.26(7)
C8 0.52(16) 0.53(14) 0.53(16) 0.000 0.000 0.26(7)
C31B 0.35(2) 0.35(2) 0.35(2) 0.001(7) -0.001(7) 0.174(13)
C35B 0.35(2) 0.35(2) 0.35(2) 0.000(4) 0.000(9) 0.174(11)

loop_
_atom_type_symbol
_atom_type_description
_atom_type_scat_dispersion_real
_atom_type_scat_dispersion_imag
_atom_type_scat_source
C C 0.0181 0.0091 'International Tables Vol C Tables 4.2.6.8 and 6.1.1.4'
H H 0.0000 0.0000 'International Tables Vol C Tables 4.2.6.8 and 6.1.1.4'
Fe Fe -1.1336 3.1974 'International Tables Vol C Tables 4.2.6.8 and 6.1.1.4'
N N 0.0311 0.0180 'International Tables Vol C Tables 4.2.6.8 and 6.1.1.4'
O O 0.0492 0.0322 'International Tables Vol C Tables 4.2.6.8 and 6.1.1.4'

loop_
_geom_angle_atom_site_label_1
_geom_angle_atom_site_label_2
_geom_angle_atom_site_label_3
_geom_angle
_geom_angle_site_symmetry_1
_geom_angle_site_symmetry_3
_geom_angle_publ_flag
O002 Fe01 N003 180.0 . . ?
O002 Fe01 O004 93.8(2) . . ?
O002 Fe01 O004 93.8(2) . 4_556 ?
O002 Fe01 O004 93.8(2) . 7_665 ?
O002 Fe01 O004 93.8(2) . 10_666 ?
O004 Fe01 N003 86.2(2) . . ?
O004 Fe01 N003 86.2(2) 7_665 . ?
O004 Fe01 N003 86.2(2) 10_666 . ?
O004 Fe01 N003 86.2(2) 4_556 . ?
O004 Fe01 O004 172.4(5) 7_665 4_556 ?
O004 Fe01 O004 172.4(5) . 10_666 ?
O004 Fe01 O004 88.8(5) . 7_665 ?
O004 Fe01 O004 90.7(5) . 4_556 ?
O004 Fe01 O004 88.8(5) 10_666 4_556 ?
O004 Fe01 O004 90.7(5) 10_666 7_665 ?
Fe01 O002 Fe01 120.0 3_565 . ?
Fe01 O002 Fe01 120.0 2_665 . ?
Fe01 O002 Fe01 120.0 2_665 3_565 ?
Fe01 O002 H002 90.0 . . ?
Fe01 O002 H002 90.0 2_665 . ?
Fe01 O002 H002 90.0 3_565 . ?
C00G N003 Fe01 125.6(9) . . ?
C00G N003 Fe01 125.6(9) 7_665 . ?
C00G N003 C00G 108.7(17) . 7_665 ?
C007 O004 Fe01 134.7(7) . . ?
C007 C005 C0 118.7(9) . . ?
C007 C005 C0 118.7(9) . 9_565 ?
C3 C005 C007 124.1(8) 9_565 . ?
C3 C005 C007 124.1(9) . . ?
C3 C005 C0 117.2(12) . 9_565 ?
C3 C005 C0 38.6(11) 9_565 9_565 ?
C3 C005 C3 98.1(19) . 9_565 ?
C00C C9 H9 121.4 . . ?
C00C C9 C00G 117.2(16) . . ?
C00G C9 H9 121.4 . . ?
O004 C007 O004 124.0(11) . 9_565 ?
O004 C007 C005 118.0(5) 9_565 . ?
O004 C007 C005 118.0(5) . . ?
C008 C008 C00B 113.4(8) 4_557 . ?
C00F C008 C008 118.2(7) . 4_557 ?
C00F C008 C00B 128.4(12) . . ?
C00F C009 C009 118.4(9) . 4_557 ?
C00F C009 C00I 120.1(13) . . ?
C00I C009 C009 121.6(8) . 4_557 ?
C1 C00A C1 120.003(1) . 3_665 ?
C1 C00A C1 119.997(5) 2_655 3_665 ?
C1 C00A C1 120.000(1) 2_655 . ?
C008 C00B C008 105.3(9) 3_675 2_765 ?
C008 C00B C008 105.3(9) . 3_675 ?
C008 C00B C008 105.3(9) . 2_765 ?
C008 C00B H00B 113.4 . . ?
C008 C00B H00B 113.4 3_675 . ?
C008 C00B H00B 113.4 2_765 . ?
C9 C00C C9 122(2) . 7_665 ?
C9 C00C C00E 119.1(10) . . ?
C9 C00C C00E 119.1(10) 7_665 . ?
C00E N2 C1 113.1(14) . . ?
N2 C00E C00C 114.6(9) 7_665 . ?
N2 C00E C00C 114.6(9) . . ?
N2 C00E N2 130.8(17) 7_665 . ?
C008 C00F H00F 118.3 . . ?
C009 C00F C008 123.5(12) . . ?
C009 C00F H00F 118.3 . . ?
N003 C00G C9 127.5(15) . . ?
N003 C00G H00G 116.2 . . ?
C9 C00G H00G 116.2 . . ?
C00A C1 N2 121.5(10) . . ?
C00A C1 N2 121.5(10) . 9 ?
N2 C1 N2 117(2) . 9 ?
C2 C00I C009 119.4(11) 9_565 . ?
C2 C00I C009 119.4(11) . . ?
C2 C00I C2 104(2) 9_565 . ?
C4 C00I C009 126.0(11) 9_565 . ?
C4 C00I C009 126.0(11) . . ?
C4 C00I C2 114.6(15) . 9_565 ?
C4 C00I C2 44.2(16) 9_565 9_565 ?
C4 C00I C4 92(3) 9_565 . ?
C005 C0 H0 121.0 . . ?
C2 C0 C005 117.5(15) . . ?
C2 C0 H0 121.3 . . ?
C00I C2 H2 117.5 . . ?
C0 C2 C00I 123.5(18) . . ?
C0 C2 H2 119.0 . . ?
C005 C3 H3 119.0 . . ?
C005 C3 C4 120.0(14) . . ?
C4 C3 H3 121.0 . . ?
C00I C4 C3 125.9(16) . . ?
C00I C4 C4 43.8(13) . 9_565 ?
C00I C4 H4 129.7 . . ?
C3 C4 C4 94.0(12) . 9_565 ?
C3 C4 H4 100.9 . . ?
C4 C4 H4 160.1 9_565 . ?
C6 C5 H5 119.0 4_557 . ?
C6 C5 H5 119.0 . . ?
C6 C5 C6 122(7) . 4_557 ?
C5 C6 H6 118.1 . . ?
C6 C6 C5 115(3) 3_565 . ?
C6 C6 C5 115(3) 2_665 . ?
C6 C6 C6 59.99(4) 3_565 2_665 ?
C6 C6 H6 118.1 2_665 . ?
C6 C6 H6 118.1 3_565 . ?
C8 C7 H7 115.8 2_765 . ?
C8 C7 H7 115.8 3_675 . ?
C8 C7 C8 128.3(11) 2_765 3_675 ?
C7 C8 C7 111.7(11) 3_675 2_765 ?
C7 C8 H8 124.2 2_765 . ?
C7 C8 H8 124.2 3_675 . ?
C35B C31B H31B 124.8 3_665 . ?
C35B C31B H31B 124.8 . . ?
C35B C31B C35B 110(2) 3_665 . ?
C31B C35B C31B 130(2) 2_655 . ?
C31B C35B H35B 115.2 . . ?
C31B C35B H35B 115.2 2_655 . ?

loop_
_geom_bond_atom_site_label_1
_geom_bond_atom_site_label_2
_geom_bond_distance
_geom_bond_site_symmetry_2
_geom_bond_publ_flag
Fe01 O002 1.948(2) . ?
Fe01 N003 2.105(18) . ?
Fe01 O004 2.042(7) . ?
Fe01 O004 2.042(7) 4_556 ?
Fe01 O004 2.042(7) 7_665 ?
Fe01 O004 2.042(7) 10_666 ?
O002 H002 0.9800 . ?
N003 C00G 1.402(15) . ?
N003 C00G 1.402(15) 7_665 ?
O004 C007 1.235(10) . ?
C005 C007 1.423(16) . ?
C005 C0 1.47(2) 9_565 ?
C005 C0 1.47(2) . ?
C005 C3 1.352(17) . ?
C005 C3 1.352(17) 9_565 ?
C9 H9 0.9300 . ?
C9 C00C 1.356(15) . ?
C9 C00G 1.418(17) . ?
C008 C008 1.41(2) 4_557 ?
C008 C00B 1.490(12) . ?
C008 C00F 1.396(15) . ?
C009 C009 1.48(3) 4_557 ?
C009 C00F 1.31(2) . ?
C009 C00I 1.474(19) . ?
C00A C1 1.35(2) . ?
C00A C1 1.35(2) 2_655 ?
C00A C1 1.35(2) 3_665 ?
C00B H00B 0.9800 . ?
C00C C00E 1.52(2) . ?
N2 C00E 1.323(17) . ?
N2 C1 1.386(16) . ?
C00F H00F 0.9300 . ?
C00G H00G 0.9300 . ?
C00I C2 1.442(19) . ?
C00I C2 1.442(19) 9_565 ?
C00I C4 1.28(3) . ?
C00I C4 1.28(3) 9_565 ?
C0 H0 0.9303 . ?
C0 C2 1.35(3) . ?
C2 H2 0.9305 . ?
C3 H3 0.9299 . ?
C3 C4 1.40(3) . ?
C4 C4 1.85(5) 9_565 ?
C4 H4 0.9802 . ?
C5 H5 0.9298 . ?
C5 C6 1.400(3) . ?
C5 C6 1.400(3) 4_557 ?
C6 C6 1.27(17) 2_665 ?
C6 C6 1.27(17) 3_565 ?
C6 H6 0.9803 . ?
C7 H7 0.9299 . ?
C7 C8 1.390(3) 3_675 ?
C7 C8 1.390(3) 2_765 ?
C8 H8 0.9301 . ?
C31B H31B 0.9299 . ?
C31B C35B 1.402(10) 3_665 ?
C31B C35B 1.402(10) . ?
C35B H35B 0.9301 . ?

loop_
_geom_torsion_atom_site_label_1
_geom_torsion_atom_site_label_2
_geom_torsion_atom_site_label_3
_geom_torsion_atom_site_label_4
_geom_torsion
_geom_torsion_site_symmetry_1
_geom_torsion_site_symmetry_2
_geom_torsion_site_symmetry_3
_geom_torsion_site_symmetry_4
_geom_torsion_publ_flag
Fe01 N003 C00G C9 180.0 . . . . ?
Fe01 O004 C007 O004 10(2) . . . 9_565 ?
Fe01 O004 C007 C005 -169.0(9) . . . . ?
C005 C0 C2 C00I 7(5) . . . . ?
C005 C3 C4 C00I -9(5) . . . . ?
C005 C3 C4 C4 24(2) . . . 9_565 ?
C9 C00C C00E N2 180.0 . . . . ?
C9 C00C C00E N2 0.0 7_665 . . . ?
C9 C00C C00E N2 180.0 7_665 . . 7_665 ?
C9 C00C C00E N2 0.0 . . . 7_665 ?
C007 C005 C0 C2 174(2) . . . . ?
C007 C005 C3 C4 -179(2) . . . . ?
C008 C008 C00B C008 55.5(8) 4_557 . . 2_765 ?
C008 C008 C00B C008 -55.5(8) 4_557 . . 3_675 ?
C008 C008 C00F C009 0.000(5) 4_557 . . . ?
C009 C009 C00F C008 0.001(5) 4_557 . . . ?
C009 C009 C00I C2 115.7(19) 4_557 . . 9_565 ?
C009 C009 C00I C2 -115.7(19) 4_557 . . . ?
C009 C009 C00I C4 63(2) 4_557 . . 9_565 ?
C009 C009 C00I C4 -63(2) 4_557 . . . ?
C009 C00I C2 C0 -178(3) . . . . ?
C009 C00I C4 C3 -170(2) . . . . ?
C009 C00I C4 C4 139(3) . . . 9_565 ?
C00B C008 C00F C009 180.000(3) . . . . ?
C00C C9 C00G N003 0.0 . . . . ?
C00E N2 C1 C00A 0.0 . . . . ?
C00E N2 C1 N2 180.0 . . . 9 ?
C00F C008 C00B C008 124.5(8) . . . 3_675 ?
C00F C008 C00B C008 -124.5(8) . . . 2_765 ?
C00F C009 C00I C2 -64.3(19) . . . 9_565 ?
C00F C009 C00I C2 64.3(19) . . . . ?
C00F C009 C00I C4 -117(2) . . . 9_565 ?
C00F C009 C00I C4 117(2) . . . . ?
C00G N003 C00G C9 0.0 7_665 . . . ?
C00G C9 C00C C9 0.0 . . . 7_665 ?
C00G C9 C00C C00E 180.0 . . . . ?
C1 C00A C1 N2 180.0 3_665 . . 9 ?
C1 C00A C1 N2 0.0 2_655 . . 9 ?
C1 C00A C1 N2 180.0 2_655 . . . ?
C1 C00A C1 N2 0.0 3_665 . . . ?
C1 N2 C00E C00C 180.0 . . . . ?
C1 N2 C00E N2 0.0 . . . 7_665 ?
C00I C009 C00F C008 180.000(3) . . . . ?
C0 C005 C007 O004 -158.7(15) . . . 9_565 ?
C0 C005 C007 O004 -20(2) 9_565 . . 9_565 ?
C0 C005 C007 O004 20(2) . . . . ?
C0 C005 C007 O004 158.7(15) 9_565 . . . ?
C0 C005 C0 C2 32(4) 9_565 . . . ?
C2 C00I C2 C0 -42(5) 9_565 . . . ?
C3 C005 C007 O004 156.2(18) . . . 9_565 ?
C3 C005 C007 O004 -156.2(18) 9_565 . . . ?
C3 C005 C007 O004 -25(2) . . . . ?
C3 C005 C007 O004 25(2) 9_565 . . 9_565 ?
C3 C005 C3 C4 -38(4) 9_565 . . . ?
C4 C00I C4 C3 51(4) 9_565 . . . ?
C6 C5 C6 C6 -33.4(9) 4_557 . . 3_565 ?
C6 C5 C6 C6 33.4(9) 4_557 . . 2_665 ?
C35B C31B C35B C31B 0(2) 3_665 . . 2_655 ?

loop_
_twin_individual_id
_twin_individual_mass_fraction_refined
1 0.63626
2 0.36374

loop_
_smtbx_masks_void_nr
_smtbx_masks_void_average_x
_smtbx_masks_void_average_y
_smtbx_masks_void_average_z
_smtbx_masks_void_volume
_smtbx_masks_void_count_electrons
_smtbx_masks_void_content
1 -0.888 -0.292 -0.407 1898.4 415.3 '10.8 C6H6'
